data_1507822
loop_
_publ_author_name
'Cai, Quan'
'You, Shu-Li'

_publ_section_title
;
 Organocatalyzed enantioselective formal [4 + 2] cycloaddition of
 2,3-disubstituted indole and methyl vinyl ketone.
;
_journal_issue 12
_journal_name_full 'Organic letters'
_journal_page_first 3040
_journal_page_last 3043
_journal_paper_doi 10.1021/ol301114z
_journal_volume 14
_journal_year 2012
_chemical_absolute_configuration ad
_chemical_formula_sum 'C20 H24 Br N O2'
_chemical_formula_weight 390.31
_chemical_name_systematic
; 
 ? 
;
_space_group_IT_number 4
_symmetry_cell_setting monoclinic
_symmetry_space_group_name_Hall 'P 2yb'
_symmetry_space_group_name_H-M 'P 1 21 1'
_atom_sites_solution_hydrogens geom
_atom_sites_solution_primary direct
_atom_sites_solution_secondary difmap
_audit_creation_method SHELXL-97
_cell_angle_alpha 90.00
_cell_angle_beta 95.959(11)
_cell_angle_gamma 90.00
_cell_formula_units_Z 2
_cell_length_a 10.237(6)
_cell_length_b 7.803(5)
_cell_length_c 11.166(6)
_cell_measurement_reflns_used 2687
_cell_measurement_temperature 293(2)
_cell_measurement_theta_max 54.471
_cell_measurement_theta_min 5.139
_cell_volume 887.1(9)
_computing_cell_refinement 'Bruker SMART'
_computing_data_collection 'Bruker SMART'
_computing_data_reduction 'Bruker SHELXTL'
_computing_molecular_graphics 'Bruker SHELXTL'
_computing_publication_material 'Bruker SHELXTL'
_computing_structure_refinement 'SHELXL-97 (Sheldrick, 1997)'
_computing_structure_solution 'SHELXS-97 (Sheldrick, 1990)'
_diffrn_ambient_temperature 293(2)
_diffrn_measured_fraction_theta_full 0.974
_diffrn_measured_fraction_theta_max 0.974
_diffrn_measurement_device_type 'CCD area detector'
_diffrn_measurement_method 'phi and omega scans'
_diffrn_radiation_monochromator graphite
_diffrn_radiation_source 'fine-focus sealed tube'
_diffrn_radiation_type MoK\a
_diffrn_radiation_wavelength 0.71073
_diffrn_reflns_av_R_equivalents 0.0301
_diffrn_reflns_av_sigmaI/netI 0.0681
_diffrn_reflns_limit_h_max 12
_diffrn_reflns_limit_h_min -13
_diffrn_reflns_limit_k_max 9
_diffrn_reflns_limit_k_min -8
_diffrn_reflns_limit_l_max 14
_diffrn_reflns_limit_l_min -12
_diffrn_reflns_number 5210
_diffrn_reflns_theta_full 27.50
_diffrn_reflns_theta_max 27.50
_diffrn_reflns_theta_min 1.83
_exptl_absorpt_coefficient_mu 2.329
_exptl_absorpt_correction_T_max 1.00000
_exptl_absorpt_correction_T_min 0.51202
_exptl_absorpt_correction_type empirical
_exptl_absorpt_process_details sadabs
_exptl_crystal_colour colorless
_exptl_crystal_density_diffrn 1.461
_exptl_crystal_density_method 'not measured'
_exptl_crystal_description prismatic
_exptl_crystal_F_000 404
_exptl_crystal_size_max 0.365
_exptl_crystal_size_mid 0.297
_exptl_crystal_size_min 0.232
_refine_diff_density_max 0.402
_refine_diff_density_min -0.336
_refine_diff_density_rms 0.060
_refine_ls_abs_structure_details 'Flack H D (1983), Acta Cryst. A39, 876-881'
_refine_ls_abs_structure_Flack 0.007(8)
_refine_ls_extinction_coef 0.136(5)
_refine_ls_extinction_expression Fc^*^=kFc[1+0.001xFc^2^\l^3^/sin(2\q)]^-1/4^
_refine_ls_extinction_method SHELXL
_refine_ls_goodness_of_fit_ref 1.019
_refine_ls_hydrogen_treatment constr
_refine_ls_matrix_type full
_refine_ls_number_parameters 219
_refine_ls_number_reflns 3363
_refine_ls_number_restraints 1
_refine_ls_restrained_S_all 1.019
_refine_ls_R_factor_all 0.0403
_refine_ls_R_factor_gt 0.0347
_refine_ls_shift/su_max 0.007
_refine_ls_shift/su_mean 0.000
_refine_ls_structure_factor_coef Fsqd
_refine_ls_weighting_details 'calc w=1/[\s^2^(Fo^2^)+(0.0239P)^2^+0.0000P] where P=(Fo^2^+2Fc^2^)/3'
_refine_ls_weighting_scheme calc
_refine_ls_wR_factor_gt 0.0830
_refine_ls_wR_factor_ref 0.0856
_reflns_number_gt 2921
_reflns_number_total 3363
_reflns_threshold_expression >2sigma(I)
_cod_data_source_file ol301114z_si_002.cif
_cod_data_source_block cd211211
_cod_depositor_comments
;
The following automatic conversions were performed:

'_symmetry_cell_setting' value 'Monoclinic' changed to 'monoclinic'
according to /home/saulius/struct/CIF-dictionaries/cif_core.dic
dictionary named 'cif_core.dic' version 2.4.1 from 2010-06-29.

Automatic conversion script
Id: cif_fix_values 1891 2012-01-12 08:04:46Z andrius 

 Adding full bibliography for 1507822.cif.
;
_cod_original_sg_symbol_H-M P2(1)
_cod_database_code 1507822

loop_
_symmetry_equiv_pos_as_xyz
'x, y, z'
'-x, y+1/2, -z'

loop_
_atom_site_label
_atom_site_type_symbol
_atom_site_fract_x
_atom_site_fract_y
_atom_site_fract_z
_atom_site_U_iso_or_equiv
_atom_site_adp_type
_atom_site_occupancy
_atom_site_symmetry_multiplicity
_atom_site_calc_flag
_atom_site_refinement_flags
Br1 Br 0.34886(3) 0.53610(5) 0.50803(3) 0.07464(17) Uani 1 1 d .
N1 N 0.6771(2) 0.6750(3) 0.10206(18) 0.0349(4) Uani 1 1 d .
O1 O 0.8504(2) 0.3906(3) -0.08982(19) 0.0589(6) Uani 1 1 d .
O2 O 0.8272(2) 0.8397(4) -0.1719(2) 0.0692(7) Uani 1 1 d .
C1 C 0.7776(2) 0.4948(3) 0.2543(2) 0.0347(5) Uani 1 1 d .
C2 C 0.7493(3) 0.3220(3) 0.1884(2) 0.0419(6) Uani 1 1 d .
H2A H 0.7434 0.2329 0.2482 0.050 Uiso 1 1 calc R
H2B H 0.6646 0.3295 0.1410 0.050 Uiso 1 1 calc R
C3 C 0.8525(3) 0.2686(3) 0.1051(3) 0.0457(6) Uani 1 1 d .
H3A H 0.9359 0.2467 0.1522 0.055 Uiso 1 1 calc R
H3B H 0.8248 0.1645 0.0623 0.055 Uiso 1 1 calc R
C4 C 0.8671(2) 0.4102(4) 0.0179(2) 0.0388(6) Uani 1 1 d .
C5 C 0.9041(2) 0.5785(3) 0.0751(2) 0.0343(5) Uani 1 1 d .
H5A H 0.9058 0.6644 0.0125 0.041 Uiso 1 1 calc R
H5B H 0.9921 0.5697 0.1161 0.041 Uiso 1 1 calc R
C6 C 0.8110(2) 0.6383(3) 0.1652(2) 0.0319(5) Uani 1 1 d .
C7 C 0.8662(3) 0.7995(3) 0.2329(2) 0.0457(6) Uani 1 1 d .
H7A H 0.8971 0.8789 0.1752 0.055 Uiso 1 1 calc R
H7B H 0.7959 0.8552 0.2700 0.055 Uiso 1 1 calc R
C8 C 0.9775(3) 0.7612(5) 0.3288(3) 0.0578(8) Uani 1 1 d .
H8A H 1.0081 0.8666 0.3683 0.069 Uiso 1 1 calc R
H8B H 1.0502 0.7102 0.2924 0.069 Uiso 1 1 calc R
C9 C 0.9298(4) 0.6390(5) 0.4202(3) 0.0617(9) Uani 1 1 d .
H9A H 1.0007 0.6155 0.4826 0.074 Uiso 1 1 calc R
H9B H 0.8586 0.6918 0.4577 0.074 Uiso 1 1 calc R
C10 C 0.8827(3) 0.4726(4) 0.3609(3) 0.0503(7) Uani 1 1 d .
H10A H 0.8476 0.4006 0.4207 0.060 Uiso 1 1 calc R
H10B H 0.9574 0.4135 0.3334 0.060 Uiso 1 1 calc R
C11 C 0.6448(2) 0.5576(4) 0.2848(2) 0.0345(5) Uani 1 1 d .
C12 C 0.5883(2) 0.6554(3) 0.1866(2) 0.0360(5) Uani 1 1 d .
C13 C 0.4593(3) 0.7120(4) 0.1836(3) 0.0476(7) Uani 1 1 d .
H13 H 0.4207 0.7747 0.1185 0.057 Uiso 1 1 calc R
C14 C 0.3899(3) 0.6726(4) 0.2797(3) 0.0521(7) Uani 1 1 d .
H14 H 0.3033 0.7089 0.2792 0.063 Uiso 1 1 calc R
C15 C 0.4466(3) 0.5812(3) 0.3753(3) 0.0469(7) Uani 1 1 d .
C16 C 0.5746(2) 0.5189(4) 0.3800(2) 0.0414(5) Uani 1 1 d .
H16 H 0.6111 0.4539 0.4448 0.050 Uiso 1 1 calc R
C17 C 0.6594(3) 0.8123(4) 0.0128(2) 0.0471(7) Uani 1 1 d .
H17A H 0.7398 0.8788 0.0157 0.057 Uiso 1 1 calc R
H17B H 0.5901 0.8881 0.0336 0.057 Uiso 1 1 calc R
C18 C 0.6250(3) 0.7470(4) -0.1147(2) 0.0465(7) Uani 1 1 d .
H18A H 0.5952 0.6294 -0.1104 0.056 Uiso 1 1 calc R
H18B H 0.5519 0.8140 -0.1519 0.056 Uiso 1 1 calc R
C19 C 0.7324(3) 0.7526(4) -0.1944(2) 0.0467(7) Uani 1 1 d .
C20 C 0.7139(5) 0.6463(6) -0.3071(3) 0.0831(12) Uani 1 1 d .
H20A H 0.7967 0.6335 -0.3395 0.125 Uiso 1 1 calc R
H20B H 0.6526 0.7020 -0.3653 0.125 Uiso 1 1 calc R
H20C H 0.6808 0.5354 -0.2886 0.125 Uiso 1 1 calc R

loop_
_atom_site_aniso_label
_atom_site_aniso_U_11
_atom_site_aniso_U_22
_atom_site_aniso_U_33
_atom_site_aniso_U_23
_atom_site_aniso_U_13
_atom_site_aniso_U_12
Br1 0.0754(3) 0.0710(2) 0.0870(3) -0.0194(2) 0.05370(18) -0.0148(2)
N1 0.0356(10) 0.0299(10) 0.0399(10) 0.0050(8) 0.0082(8) 0.0066(8)
O1 0.0709(14) 0.0567(14) 0.0497(13) -0.0120(10) 0.0087(10) 0.0042(11)
O2 0.0438(12) 0.0896(19) 0.0749(15) 0.0231(14) 0.0090(10) -0.0144(12)
C1 0.0312(12) 0.0326(14) 0.0412(12) 0.0055(9) 0.0080(9) 0.0008(9)
C2 0.0397(14) 0.0275(13) 0.0609(16) 0.0042(11) 0.0163(12) 0.0005(10)
C3 0.0455(15) 0.0290(13) 0.0643(17) -0.0021(12) 0.0148(12) 0.0036(11)
C4 0.0320(13) 0.0370(14) 0.0489(16) -0.0050(11) 0.0113(11) 0.0067(10)
C5 0.0311(11) 0.0324(14) 0.0406(12) 0.0028(10) 0.0095(9) 0.0001(9)
C6 0.0349(12) 0.0232(12) 0.0381(12) 0.0018(10) 0.0059(9) 0.0014(9)
C7 0.0594(18) 0.0300(13) 0.0500(15) -0.0064(11) 0.0161(12) -0.0092(11)
C8 0.0581(19) 0.066(2) 0.0482(16) -0.0104(15) 0.0024(13) -0.0248(16)
C9 0.0599(18) 0.084(2) 0.0408(15) -0.0006(16) 0.0022(13) -0.0095(18)
C10 0.0385(14) 0.0634(18) 0.0488(15) 0.0190(13) 0.0041(12) 0.0018(13)
C11 0.0346(11) 0.0291(12) 0.0411(11) -0.0007(10) 0.0102(8) -0.0017(10)
C12 0.0357(12) 0.0290(12) 0.0444(13) -0.0024(10) 0.0091(10) 0.0033(10)
C13 0.0399(14) 0.0415(15) 0.0620(17) 0.0043(13) 0.0088(12) 0.0083(11)
C14 0.0367(14) 0.0416(15) 0.081(2) -0.0056(14) 0.0179(13) 0.0032(11)
C15 0.0474(15) 0.0388(16) 0.0589(15) -0.0146(12) 0.0271(12) -0.0071(11)
C16 0.0480(13) 0.0345(13) 0.0437(12) -0.0023(11) 0.0144(10) -0.0064(12)
C17 0.0566(18) 0.0330(14) 0.0535(16) 0.0074(12) 0.0140(13) 0.0125(12)
C18 0.0373(14) 0.0550(17) 0.0468(15) 0.0159(13) 0.0023(11) -0.0050(12)
C19 0.0417(15) 0.0531(17) 0.0459(15) 0.0193(13) 0.0066(11) 0.0052(13)
C20 0.124(4) 0.077(3) 0.0514(19) 0.0021(19) 0.022(2) 0.010(3)

loop_
_atom_type_symbol
_atom_type_description
_atom_type_scat_dispersion_real
_atom_type_scat_dispersion_imag
_atom_type_scat_source
C C 0.0033 0.0016 'International Tables Vol C Tables 4.2.6.8 and 6.1.1.4'
H H 0.0000 0.0000 'International Tables Vol C Tables 4.2.6.8 and 6.1.1.4'
N N 0.0061 0.0033 'International Tables Vol C Tables 4.2.6.8 and 6.1.1.4'
O O 0.0106 0.0060 'International Tables Vol C Tables 4.2.6.8 and 6.1.1.4'
Br Br -0.2901 2.4595 'International Tables Vol C Tables 4.2.6.8 and 6.1.1.4'

loop_
_geom_angle_atom_site_label_1
_geom_angle_atom_site_label_2
_geom_angle_atom_site_label_3
_geom_angle
C12 N1 C17 120.2(2)
C12 N1 C6 106.84(19)
C17 N1 C6 120.1(2)
C11 C1 C10 115.8(2)
C11 C1 C2 105.08(19)
C10 C1 C2 110.7(2)
C11 C1 C6 99.92(18)
C10 C1 C6 113.3(2)
C2 C1 C6 111.4(2)
C3 C2 C1 114.7(2)
C3 C2 H2A 108.6
C1 C2 H2A 108.6
C3 C2 H2B 108.6
C1 C2 H2B 108.6
H2A C2 H2B 107.6
C4 C3 C2 108.5(2)
C4 C3 H3A 110.0
C2 C3 H3A 110.0
C4 C3 H3B 110.0
C2 C3 H3B 110.0
H3A C3 H3B 108.4
O1 C4 C3 123.0(3)
O1 C4 C5 122.8(3)
C3 C4 C5 114.2(2)
C4 C5 C6 113.73(19)
C4 C5 H5A 108.8
C6 C5 H5A 108.8
C4 C5 H5B 108.8
C6 C5 H5B 108.8
H5A C5 H5B 107.7
N1 C6 C5 110.47(19)
N1 C6 C7 110.1(2)
C5 C6 C7 110.4(2)
N1 C6 C1 100.78(18)
C5 C6 C1 113.16(19)
C7 C6 C1 111.51(19)
C8 C7 C6 113.4(2)
C8 C7 H7A 108.9
C6 C7 H7A 108.9
C8 C7 H7B 108.9
C6 C7 H7B 108.9
H7A C7 H7B 107.7
C7 C8 C9 109.3(3)
C7 C8 H8A 109.8
C9 C8 H8A 109.8
C7 C8 H8B 109.8
C9 C8 H8B 109.8
H8A C8 H8B 108.3
C10 C9 C8 110.9(2)
C10 C9 H9A 109.5
C8 C9 H9A 109.5
C10 C9 H9B 109.5
C8 C9 H9B 109.5
H9A C9 H9B 108.1
C9 C10 C1 114.2(2)
C9 C10 H10A 108.7
C1 C10 H10A 108.7
C9 C10 H10B 108.7
C1 C10 H10B 108.7
H10A C10 H10B 107.6
C16 C11 C12 120.9(2)
C16 C11 C1 130.9(2)
C12 C11 C1 107.7(2)
N1 C12 C13 129.6(2)
N1 C12 C11 110.2(2)
C13 C12 C11 120.2(2)
C14 C13 C12 118.3(3)
C14 C13 H13 120.8
C12 C13 H13 120.8
C15 C14 C13 120.9(3)
C15 C14 H14 119.6
C13 C14 H14 119.6
C14 C15 C16 122.3(3)
C14 C15 Br1 119.4(2)
C16 C15 Br1 118.3(2)
C11 C16 C15 117.3(3)
C11 C16 H16 121.3
C15 C16 H16 121.3
N1 C17 C18 113.2(2)
N1 C17 H17A 108.9
C18 C17 H17A 108.9
N1 C17 H17B 108.9
C18 C17 H17B 108.9
H17A C17 H17B 107.8
C19 C18 C17 115.9(2)
C19 C18 H18A 108.3
C17 C18 H18A 108.3
C19 C18 H18B 108.3
C17 C18 H18B 108.3
H18A C18 H18B 107.4
O2 C19 C18 121.9(3)
O2 C19 C20 121.4(3)
C18 C19 C20 116.7(3)
C19 C20 H20A 109.5
C19 C20 H20B 109.5
H20A C20 H20B 109.5
C19 C20 H20C 109.5
H20A C20 H20C 109.5
H20B C20 H20C 109.5

loop_
_geom_bond_atom_site_label_1
_geom_bond_atom_site_label_2
_geom_bond_distance
Br1 C15 1.905(3)
N1 C12 1.385(3)
N1 C17 1.462(3)
N1 C6 1.503(3)
O1 C4 1.207(3)
O2 C19 1.190(4)
C1 C11 1.517(3)
C1 C10 1.530(3)
C1 C2 1.549(4)
C1 C6 1.558(3)
C2 C3 1.535(4)
C2 H2A 0.9700
C2 H2B 0.9700
C3 C4 1.491(4)
C3 H3A 0.9700
C3 H3B 0.9700
C4 C5 1.491(4)
C5 C6 1.530(3)
C5 H5A 0.9700
C5 H5B 0.9700
C6 C7 1.544(3)
C7 C8 1.510(4)
C7 H7A 0.9700
C7 H7B 0.9700
C8 C9 1.514(5)
C8 H8A 0.9700
C8 H8B 0.9700
C9 C10 1.513(5)
C9 H9A 0.9700
C9 H9B 0.9700
C10 H10A 0.9700
C10 H10B 0.9700
C11 C16 1.377(3)
C11 C12 1.410(3)
C12 C13 1.390(4)
C13 C14 1.382(4)
C13 H13 0.9300
C14 C15 1.362(4)
C14 H14 0.9300
C15 C16 1.394(4)
C16 H16 0.9300
C17 C18 1.519(4)
C17 H17A 0.9700
C17 H17B 0.9700
C18 C19 1.486(4)
C18 H18A 0.9700
C18 H18B 0.9700
C19 C20 1.503(5)
C20 H20A 0.9600
C20 H20B 0.9600
C20 H20C 0.9600

loop_
_geom_torsion_atom_site_label_1
_geom_torsion_atom_site_label_2
_geom_torsion_atom_site_label_3
_geom_torsion_atom_site_label_4
_geom_torsion
C11 C1 C2 C3 156.4(2)
C10 C1 C2 C3 -77.9(3)
C6 C1 C2 C3 49.1(3)
C1 C2 C3 C4 -55.1(3)
C2 C3 C4 O1 -122.8(3)
C2 C3 C4 C5 57.2(3)
O1 C4 C5 C6 125.2(3)
C3 C4 C5 C6 -54.8(3)
C12 N1 C6 C5 154.80(19)
C17 N1 C6 C5 -63.7(3)
C12 N1 C6 C7 -83.0(2)
C17 N1 C6 C7 58.6(3)
C12 N1 C6 C1 34.9(2)
C17 N1 C6 C1 176.4(2)
C4 C5 C6 N1 -65.7(2)
C4 C5 C6 C7 172.2(2)
C4 C5 C6 C1 46.4(2)
C11 C1 C6 N1 -35.9(2)
C10 C1 C6 N1 -159.8(2)
C2 C1 C6 N1 74.7(2)
C11 C1 C6 C5 -153.90(18)
C10 C1 C6 C5 82.3(3)
C2 C1 C6 C5 -43.3(2)
C11 C1 C6 C7 80.9(2)
C10 C1 C6 C7 -42.9(3)
C2 C1 C6 C7 -168.5(2)
N1 C6 C7 C8 161.7(2)
C5 C6 C7 C8 -76.0(3)
C1 C6 C7 C8 50.7(3)
C6 C7 C8 C9 -59.3(4)
C7 C8 C9 C10 60.0(4)
C8 C9 C10 C1 -54.7(4)
C11 C1 C10 C9 -68.5(3)
C2 C1 C10 C9 172.1(3)
C6 C1 C10 C9 46.1(3)
C10 C1 C11 C16 -38.9(4)
C2 C1 C11 C16 83.6(3)
C6 C1 C11 C16 -160.9(3)
C10 C1 C11 C12 148.7(2)
C2 C1 C11 C12 -88.8(2)
C6 C1 C11 C12 26.7(2)
C17 N1 C12 C13 21.6(4)
C6 N1 C12 C13 163.1(3)
C17 N1 C12 C11 -160.6(2)
C6 N1 C12 C11 -19.1(3)
C16 C11 C12 N1 -179.2(2)
C1 C11 C12 N1 -5.8(3)
C16 C11 C12 C13 -1.1(4)
C1 C11 C12 C13 172.2(2)
N1 C12 C13 C14 178.8(3)
C11 C12 C13 C14 1.2(4)
C12 C13 C14 C15 0.2(4)
C13 C14 C15 C16 -1.8(4)
C13 C14 C15 Br1 178.0(2)
C12 C11 C16 C15 -0.4(4)
C1 C11 C16 C15 -172.0(2)
C14 C15 C16 C11 1.9(4)
Br1 C15 C16 C11 -178.0(2)
C12 N1 C17 C18 -112.1(3)
C6 N1 C17 C18 111.4(3)
N1 C17 C18 C19 -104.8(3)
C17 C18 C19 O2 -18.1(4)
C17 C18 C19 C20 163.6(3)

loop_
_cod_related_entry_id
_cod_related_entry_database
_cod_related_entry_code
1 ChemSpider 30651934
